data_7011498
loop_
_publ_author_name
'Alison K. Nairn'
'Rajiv Bhalla'
'Simon P. Foxon'
'Xiaoming Liu'
'Lesley J. Yellowlees'
'Bruce C. Gilbert'
'Paul H. Walton'

_publ_section_title
;
 Phenoxyl radical FeIII complex of
 cis,cis-1,3,5-tris(3',5'-di-tert-butylsalicylaldimino)cyclohexane,
 spectro-electrochemical and structural studies
;
_journal_issue 7
_journal_name_full 'J. Chem. Soc., Dalton Trans.'
_journal_page_first 1253
_journal_page_last 1255
_journal_paper_doi 10.1039/b200571a
_journal_year 2002
_chemical_formula_moiety '2(C51 H72 Fe N3 O3), C H2 Cl2'
_chemical_formula_sum 'C103 H146 Cl2 Fe2 N6 O6'
_chemical_formula_weight 1746.92
_space_group_IT_number 2
_symmetry_cell_setting triclinic
_symmetry_Int_Tables_number 2
_symmetry_space_group_name_Hall '-P 1'
_symmetry_space_group_name_H-M 'P -1'
_atom_sites_solution_hydrogens geom
_atom_sites_solution_primary direct
_atom_sites_solution_secondary difmap
_audit_creation_date 1998-06-22
_audit_creation_method SHELXL-97
_audit_update_record
;
?
;
_cell_angle_alpha 92.62(8)
_cell_angle_beta 108.58(6)
_cell_angle_gamma 101.36(8)
_cell_formula_units_Z 2
_cell_length_a 16.709(18)
_cell_length_b 19.77(2)
_cell_length_c 16.444(12)
_cell_measurement_reflns_used 20
_cell_measurement_temperature 293(2)
_cell_measurement_theta_max 6.510
_cell_measurement_theta_min 4.125
_cell_volume 5014(9)
_computing_cell_refinement 'MSC/AFC Diffractometer Control'
_computing_data_collection 'MSC/AFC Diffractometer Control'
_computing_data_reduction 'teXsan (MSC, 1992-1997)'
_computing_molecular_graphics 'teXsan (MSC, 1992-1997)'
_computing_publication_material 'ORTEPII (Johnson, 1976)'
_computing_structure_refinement 'SHELXL-97 (Sheldrick, 1997)'
_computing_structure_solution 'DIRDIF92 (Beurskens, P.T., et al, 1992)'
_diffrn_ambient_temperature 293(2)
_diffrn_measured_fraction_theta_full 0.981
_diffrn_measured_fraction_theta_max 0.981
_diffrn_measurement_device 'four-circle diffractometer'
_diffrn_measurement_device_type 'Rigaku AFC6s'
_diffrn_measurement_method \w--2\q
_diffrn_orient_matrix_UB_11 -0.04107
_diffrn_orient_matrix_UB_12 0.03038
_diffrn_orient_matrix_UB_13 -0.02413
_diffrn_orient_matrix_UB_21 0.01219
_diffrn_orient_matrix_UB_22 -0.00335
_diffrn_orient_matrix_UB_23 -0.05559
_diffrn_orient_matrix_UB_31 -0.04859
_diffrn_orient_matrix_UB_32 -0.04199
_diffrn_orient_matrix_UB_33 -0.02235
_diffrn_radiation_detector 'scintillation counter'
_diffrn_radiation_monochromator graphite
_diffrn_radiation_source 'fine-focus sealed tube'
_diffrn_radiation_type MoK\a
_diffrn_radiation_wavelength 0.71069
_diffrn_reflns_av_R_equivalents 0.1186
_diffrn_reflns_av_sigmaI/netI 0.3677
_diffrn_reflns_limit_h_max 18
_diffrn_reflns_limit_h_min 0
_diffrn_reflns_limit_k_max 21
_diffrn_reflns_limit_k_min -21
_diffrn_reflns_limit_l_max 16
_diffrn_reflns_limit_l_min -17
_diffrn_reflns_number 14079
_diffrn_reflns_reduction_process 'Lp corrections applied'
_diffrn_reflns_theta_full 22.90
_diffrn_reflns_theta_max 22.90
_diffrn_reflns_theta_min 1.78
_diffrn_source_current 30
_diffrn_source_voltage 50
_diffrn_standards_decay_% 0.621
_diffrn_standards_interval_count 3
_diffrn_standards_number 150
_exptl_absorpt_coefficient_mu 0.396
_exptl_absorpt_correction_T_max 0.8905
_exptl_absorpt_correction_T_min 0.7971
_exptl_absorpt_correction_type psi-scan
_exptl_absorpt_process_details '(North, Phillips & Mathews, 1968)'
_exptl_crystal_colour red
_exptl_crystal_density_diffrn 1.157
_exptl_crystal_density_meas ?
_exptl_crystal_description block
_exptl_crystal_F_000 1880
_exptl_crystal_size_max 0.60
_exptl_crystal_size_mid 0.40
_exptl_crystal_size_min 0.30
_refine_diff_density_max 0.305
_refine_diff_density_min -0.402
_refine_diff_density_rms 0.061
_refine_ls_extinction_method none
_refine_ls_goodness_of_fit_ref 0.940
_refine_ls_hydrogen_treatment mixed
_refine_ls_matrix_type full
_refine_ls_number_parameters 1135
_refine_ls_number_reflns 13519
_refine_ls_number_restraints 11
_refine_ls_restrained_S_all 0.953
_refine_ls_R_factor_all 0.3183
_refine_ls_R_factor_gt 0.0625
_refine_ls_shift/su_max 0.001
_refine_ls_shift/su_mean 0.000
_refine_ls_structure_factor_coef Fsqd
_refine_ls_weighting_details 'calc w=1/[\s^2^(Fo^2^)+(0.0612P)^2^+0.0000P] where P=(Fo^2^+2Fc^2^)/3'
_refine_ls_weighting_scheme calc
_refine_ls_wR_factor_gt 0.1291
_refine_ls_wR_factor_ref 0.2111
_reflns_number_gt 3529
_reflns_number_total 13523
_reflns_threshold_expression >4sigma(I)
_cod_data_source_file b200571a.txt
_cod_data_source_block shelxl
_cod_database_code 7011498

loop_
_symmetry_equiv_pos_as_xyz
'x, y, z'
'-x, -y, -z'

loop_
_atom_site_label
_atom_site_type_symbol
_atom_site_fract_x
_atom_site_fract_y
_atom_site_fract_z
_atom_site_U_iso_or_equiv
_atom_site_adp_type
_atom_site_occupancy
_atom_site_symmetry_multiplicity
_atom_site_calc_flag
_atom_site_refinement_flags
_atom_site_disorder_assembly
_atom_site_disorder_group
Fe1 Fe 0.18094(9) 0.02435(8) 0.41813(9) 0.0473(5) Uani 1 1 d . . .
Fe2 Fe -0.48652(10) 0.38629(8) -0.32183(9) 0.0488(5) Uani 1 1 d . . .
O1 O 0.0695(4) -0.0066(3) 0.3305(4) 0.0499(19) Uani 1 1 d . . .
O2 O 0.2299(4) -0.0474(4) 0.3844(4) 0.0507(19) Uani 1 1 d . . .
O3 O 0.2281(4) 0.0927(3) 0.3569(4) 0.0495(18) Uani 1 1 d . . .
O4 O -0.3890(5) 0.3896(3) -0.2196(4) 0.0495(19) Uani 1 1 d . . .
O5 O -0.5755(4) 0.3445(3) -0.2768(4) 0.0481(18) Uani 1 1 d . . .
O6 O -0.4958(5) 0.4793(3) -0.2995(4) 0.051(2) Uani 1 1 d . . .
N1 N 0.1199(5) 0.0894(4) 0.4706(5) 0.048(2) Uani 1 1 d . . .
N2 N 0.1564(5) -0.0426(5) 0.5092(5) 0.047(2) Uani 1 1 d . . .
N3 N 0.2941(5) 0.0701(4) 0.5216(5) 0.047(2) Uani 1 1 d . . .
N4 N -0.3895(6) 0.4120(4) -0.3801(5) 0.051(2) Uani 1 1 d . . .
N5 N -0.4949(5) 0.2846(4) -0.3680(5) 0.048(2) Uani 1 1 d . . .
N6 N -0.5738(6) 0.3905(5) -0.4468(5) 0.054(3) Uani 1 1 d . . .
C1 C 0.1429(7) 0.1055(6) 0.5660(6) 0.055(3) Uani 1 1 d . . .
H1 H 0.1109 0.1396 0.5765 0.066 Uiso 1 1 calc R . .
C2 C 0.1111(7) 0.0388(6) 0.5990(6) 0.059(3) Uani 1 1 d . . .
H2A H 0.1122 0.0492 0.6576 0.071 Uiso 1 1 calc R . .
H2B H 0.0515 0.0188 0.5635 0.071 Uiso 1 1 calc R . .
C3 C 0.1653(7) -0.0131(6) 0.5976(6) 0.057(3) Uani 1 1 d . . .
H3 H 0.1471 -0.0517 0.6278 0.069 Uiso 1 1 calc R . .
C4 C 0.2595(7) 0.0173(5) 0.6443(6) 0.058(3) Uani 1 1 d . . .
H4A H 0.2923 -0.0170 0.6390 0.069 Uiso 1 1 calc R . .
H4B H 0.2682 0.0276 0.7052 0.069 Uiso 1 1 calc R . .
C5 C 0.2945(6) 0.0835(5) 0.6105(6) 0.047(3) Uani 1 1 d . . .
H5 H 0.3539 0.1039 0.6484 0.057 Uiso 1 1 calc R . .
C6 C 0.2381(7) 0.1360(5) 0.6096(6) 0.056(3) Uani 1 1 d . . .
H6A H 0.2479 0.1541 0.6686 0.067 Uiso 1 1 calc R . .
H6B H 0.2557 0.1745 0.5800 0.067 Uiso 1 1 calc R . .
C7 C 0.0591(7) 0.1132(5) 0.4224(7) 0.054(3) Uani 1 1 d . . .
H7 H 0.0416 0.1475 0.4486 0.065 Uiso 1 1 calc R . .
C8 C 0.0131(6) 0.0931(6) 0.3302(7) 0.047(3) Uani 1 1 d . . .
C9 C 0.0150(7) 0.0300(6) 0.2894(7) 0.045(3) Uani 1 1 d . . .
C10 C -0.0457(7) 0.0042(6) 0.2069(7) 0.054(3) Uani 1 1 d . . .
C11 C -0.0999(8) 0.0472(8) 0.1676(7) 0.074(4) Uani 1 1 d . . .
H11 H -0.1394 0.0315 0.1126 0.089 Uiso 1 1 calc R . .
C12 C -0.0992(8) 0.1116(8) 0.2047(9) 0.077(4) Uani 1 1 d . . .
C13 C -0.0430(7) 0.1321(6) 0.2850(8) 0.062(3) Uani 1 1 d . . .
H13 H -0.0416 0.1749 0.3118 0.075 Uiso 1 1 calc R . .
C14 C -0.0530(7) -0.0658(7) 0.1619(7) 0.069(4) Uani 1 1 d . . .
C15 C -0.0715(7) -0.1229(6) 0.2181(7) 0.097(5) Uani 1 1 d . . .
H15A H -0.0260 -0.1142 0.2732 0.145 Uiso 1 1 calc R . .
H15B H -0.0741 -0.1673 0.1899 0.145 Uiso 1 1 calc R . .
H15C H -0.1258 -0.1230 0.2264 0.145 Uiso 1 1 calc R . .
C16 C 0.0315(8) -0.0694(7) 0.1468(8) 0.111(5) Uani 1 1 d . . .
H16A H 0.0369 -0.0429 0.1006 0.166 Uiso 1 1 calc R . .
H16B H 0.0313 -0.1170 0.1317 0.166 Uiso 1 1 calc R . .
H16C H 0.0794 -0.0507 0.1985 0.166 Uiso 1 1 calc R . .
C17 C -0.1250(8) -0.0866(7) 0.0756(7) 0.131(6) Uani 1 1 d . . .
H17A H -0.1800 -0.0909 0.0839 0.196 Uiso 1 1 calc R . .
H17B H -0.1219 -0.1304 0.0504 0.196 Uiso 1 1 calc R . .
H17C H -0.1186 -0.0519 0.0378 0.196 Uiso 1 1 calc R . .
C18 C -0.1609(10) 0.1530(9) 0.1544(10) 0.108(5) Uani 1 1 d . . .
C19 C -0.1474(14) 0.1671(12) 0.0697(12) 0.251(13) Uani 1 1 d . . .
H19A H -0.1724 0.1259 0.0293 0.377 Uiso 1 1 calc R . .
H19B H -0.0865 0.1806 0.0788 0.377 Uiso 1 1 calc R . .
H19C H -0.1748 0.2038 0.0472 0.377 Uiso 1 1 calc R . .
C20 C -0.1481(12) 0.2225(10) 0.1990(12) 0.220(11) Uani 1 1 d . . .
H20A H -0.1865 0.2475 0.1628 0.331 Uiso 1 1 calc R . .
H20B H -0.0892 0.2472 0.2113 0.331 Uiso 1 1 calc R . .
H20C H -0.1601 0.2180 0.2521 0.331 Uiso 1 1 calc R . .
C21 C -0.2518(10) 0.1186(9) 0.1355(16) 0.284(17) Uani 1 1 d . . .
H21A H -0.2653 0.1184 0.1880 0.426 Uiso 1 1 calc R . .
H21B H -0.2616 0.0716 0.1103 0.426 Uiso 1 1 calc R . .
H21C H -0.2880 0.1431 0.0957 0.426 Uiso 1 1 calc R . .
C22 C 0.1351(6) -0.1069(6) 0.4896(7) 0.053(3) Uani 1 1 d . . .
H22 H 0.1134 -0.1331 0.5266 0.063 Uiso 1 1 calc R . .
C23 C 0.1410(7) -0.1445(6) 0.4156(6) 0.048(3) Uani 1 1 d . . .
C24 C 0.1938(6) -0.1132(6) 0.3693(6) 0.047(3) Uani 1 1 d . . .
C25 C 0.2132(7) -0.1564(6) 0.3098(7) 0.052(3) Uani 1 1 d . . .
C26 C 0.1698(8) -0.2232(6) 0.2914(7) 0.068(4) Uani 1 1 d . . .
H26 H 0.1785 -0.2507 0.2490 0.081 Uiso 1 1 calc R . .
C27 C 0.1121(7) -0.2540(6) 0.3326(8) 0.062(3) Uani 1 1 d . . .
C28 C 0.1012(7) -0.2139(6) 0.3943(7) 0.061(3) Uani 1 1 d . . .
H28 H 0.0654 -0.2338 0.4240 0.073 Uiso 1 1 calc R . .
C29 C 0.2808(8) -0.1275(6) 0.2674(7) 0.064(3) Uani 1 1 d . . .
C30 C 0.3674(7) -0.1010(6) 0.3385(7) 0.082(4) Uani 1 1 d . . .
H30A H 0.4122 -0.0895 0.3133 0.124 Uiso 1 1 calc R . .
H30B H 0.3795 -0.1363 0.3758 0.124 Uiso 1 1 calc R . .
H30C H 0.3654 -0.0603 0.3714 0.124 Uiso 1 1 calc R . .
C31 C 0.2560(7) -0.0688(6) 0.2131(7) 0.081(4) Uani 1 1 d . . .
H31A H 0.2494 -0.0320 0.2489 0.121 Uiso 1 1 calc R . .
H31B H 0.2024 -0.0865 0.1668 0.121 Uiso 1 1 calc R . .
H31C H 0.3007 -0.0513 0.1895 0.121 Uiso 1 1 calc R . .
C32 C 0.2919(7) -0.1840(6) 0.2068(7) 0.092(4) Uani 1 1 d . . .
H32A H 0.3363 -0.1646 0.1837 0.138 Uiso 1 1 calc R . .
H32B H 0.2383 -0.2011 0.1603 0.138 Uiso 1 1 calc R . .
H32C H 0.3081 -0.2216 0.2386 0.138 Uiso 1 1 calc R . .
C33 C 0.0651(10) -0.3289(6) 0.3021(9) 0.092(4) Uani 1 1 d . . .
C34 C 0.0046(10) -0.3369(7) 0.2120(9) 0.165(8) Uani 1 1 d . . .
H34A H -0.0276 -0.3012 0.2053 0.247 Uiso 1 1 calc R . .
H34B H -0.0347 -0.3816 0.1995 0.247 Uiso 1 1 calc R . .
H34C H 0.0370 -0.3333 0.1729 0.247 Uiso 1 1 calc R . .
C35 C 0.1286(10) -0.3758(7) 0.3139(11) 0.152(7) Uani 1 1 d . . .
H35A H 0.1581 -0.3684 0.2726 0.228 Uiso 1 1 calc R . .
H35B H 0.0978 -0.4235 0.3053 0.228 Uiso 1 1 calc R . .
H35C H 0.1700 -0.3654 0.3713 0.228 Uiso 1 1 calc R . .
C36 C 0.0081(9) -0.3546(6) 0.3572(9) 0.129(6) Uani 1 1 d . . .
H36A H 0.0437 -0.3499 0.4168 0.194 Uiso 1 1 calc R . .
H36B H -0.0201 -0.4026 0.3381 0.194 Uiso 1 1 calc R . .
H36C H -0.0348 -0.3275 0.3509 0.194 Uiso 1 1 calc R . .
C37 C 0.3659(7) 0.0867(4) 0.5071(6) 0.044(3) Uani 1 1 d . . .
H37 H 0.4161 0.0946 0.5550 0.053 Uiso 1 1 calc R . .
C38 C 0.3770(7) 0.0942(5) 0.4253(6) 0.038(3) Uani 1 1 d . . .
C39 C 0.3065(7) 0.1049(5) 0.3528(7) 0.045(3) Uani 1 1 d . . .
C40 C 0.3236(7) 0.1309(5) 0.2802(6) 0.040(3) Uani 1 1 d . . .
C41 C 0.4056(7) 0.1374(5) 0.2776(6) 0.045(3) Uani 1 1 d . . .
H41 H 0.4166 0.1526 0.2287 0.054 Uiso 1 1 calc R . .
C42 C 0.4749(7) 0.1223(5) 0.3449(7) 0.049(3) Uani 1 1 d . . .
C43 C 0.4581(7) 0.1040(5) 0.4175(6) 0.042(3) Uani 1 1 d . . .
H43 H 0.5038 0.0977 0.4644 0.051 Uiso 1 1 calc R . .
C44 C 0.2515(7) 0.1542(6) 0.2092(7) 0.058(3) Uani 1 1 d . . .
C45 C 0.1742(6) 0.0922(5) 0.1662(6) 0.074(4) Uani 1 1 d . . .
H45A H 0.1292 0.1080 0.1241 0.111 Uiso 1 1 calc R . .
H45B H 0.1525 0.0726 0.2095 0.111 Uiso 1 1 calc R . .
H45C H 0.1928 0.0576 0.1384 0.111 Uiso 1 1 calc R . .
C46 C 0.2846(7) 0.1820(5) 0.1379(6) 0.076(4) Uani 1 1 d . . .
H46A H 0.2372 0.1907 0.0914 0.114 Uiso 1 1 calc R . .
H46B H 0.3100 0.1484 0.1171 0.114 Uiso 1 1 calc R . .
H46C H 0.3275 0.2245 0.1607 0.114 Uiso 1 1 calc R . .
C47 C 0.2227(7) 0.2106(6) 0.2508(7) 0.092(4) Uani 1 1 d . . .
H47A H 0.2698 0.2506 0.2722 0.138 Uiso 1 1 calc R . .
H47B H 0.2051 0.1937 0.2978 0.138 Uiso 1 1 calc R . .
H47C H 0.1748 0.2231 0.2088 0.138 Uiso 1 1 calc R . .
C48 C 0.5619(7) 0.1270(5) 0.3321(7) 0.054(3) Uani 1 1 d . . .
C49 C 0.5538(7) 0.0669(5) 0.2656(6) 0.067(3) Uani 1 1 d . . .
H49A H 0.5388 0.0236 0.2871 0.100 Uiso 1 1 calc R . .
H49B H 0.6080 0.0703 0.2558 0.100 Uiso 1 1 calc R . .
H49C H 0.5094 0.0692 0.2124 0.100 Uiso 1 1 calc R . .
C50 C 0.5872(7) 0.1955(5) 0.2963(7) 0.077(4) Uani 1 1 d . . .
H50A H 0.5447 0.1965 0.2412 0.116 Uiso 1 1 calc R . .
H50B H 0.6428 0.1988 0.2895 0.116 Uiso 1 1 calc R . .
H50C H 0.5900 0.2339 0.3357 0.116 Uiso 1 1 calc R . .
C51 C 0.6345(6) 0.1252(6) 0.4166(6) 0.070(3) Uani 1 1 d . . .
H51A H 0.6385 0.1626 0.4582 0.104 Uiso 1 1 calc R . .
H51B H 0.6885 0.1303 0.4060 0.104 Uiso 1 1 calc R . .
H51C H 0.6219 0.0817 0.4386 0.104 Uiso 1 1 calc R . .
C52 C -0.4040(8) 0.3808(5) -0.4680(7) 0.058(3) Uani 1 1 d . . .
H52 H -0.3534 0.4009 -0.4839 0.070 Uiso 1 1 calc R . .
C53 C -0.4071(7) 0.3056(5) -0.4640(6) 0.065(3) Uani 1 1 d . . .
H53A H -0.3581 0.2999 -0.4158 0.078 Uiso 1 1 calc R . .
H53B H -0.4014 0.2860 -0.5165 0.078 Uiso 1 1 calc R . .
C54 C -0.4900(8) 0.2657(5) -0.4537(6) 0.056(3) Uani 1 1 d . . .
H54 H -0.4917 0.2158 -0.4605 0.067 Uiso 1 1 calc R . .
C55 C -0.5690(7) 0.2802(5) -0.5218(6) 0.060(3) Uani 1 1 d . . .
H55A H -0.5731 0.2591 -0.5779 0.072 Uiso 1 1 calc R . .
H55B H -0.6206 0.2583 -0.5096 0.072 Uiso 1 1 calc R . .
C56 C -0.5670(8) 0.3570(5) -0.5261(6) 0.058(3) Uani 1 1 d . . .
H56 H -0.6153 0.3626 -0.5761 0.069 Uiso 1 1 calc R . .
C57 C -0.4831(8) 0.3940(6) -0.5356(6) 0.068(4) Uani 1 1 d . . .
H57A H -0.4805 0.4435 -0.5321 0.082 Uiso 1 1 calc R . .
H57B H -0.4824 0.3791 -0.5924 0.082 Uiso 1 1 calc R . .
C58 C -0.3178(7) 0.4530(5) -0.3393(7) 0.060(3) Uani 1 1 d . . .
H58 H -0.2829 0.4705 -0.3712 0.072 Uiso 1 1 calc R . .
C59 C -0.2854(7) 0.4751(5) -0.2478(6) 0.048(3) Uani 1 1 d . . .
C60 C -0.3179(7) 0.4382(5) -0.1907(7) 0.051(3) Uani 1 1 d . . .
C61 C -0.2699(8) 0.4527(6) -0.0997(7) 0.056(3) Uani 1 1 d . . .
C62 C -0.1998(8) 0.5072(7) -0.0747(8) 0.073(4) Uani 1 1 d . . .
H62 H -0.1692 0.5181 -0.0159 0.087 Uiso 1 1 calc R . .
C63 C -0.1707(8) 0.5483(6) -0.1320(9) 0.072(4) Uani 1 1 d . . .
C64 C -0.2140(7) 0.5281(5) -0.2186(7) 0.062(3) Uani 1 1 d . . .
H64 H -0.1937 0.5513 -0.2585 0.075 Uiso 1 1 calc R . .
C65 C -0.2935(8) 0.4046(6) -0.0372(7) 0.064(3) Uani 1 1 d . . .
C66 C -0.3854(7) 0.4036(6) -0.0375(7) 0.083(4) Uani 1 1 d . . .
H66A H -0.3886 0.4493 -0.0182 0.124 Uiso 1 1 calc R . .
H66B H -0.3997 0.3716 0.0006 0.124 Uiso 1 1 calc R . .
H66C H -0.4257 0.3893 -0.0950 0.124 Uiso 1 1 calc R . .
C67 C -0.2317(8) 0.4271(7) 0.0565(7) 0.119(5) Uani 1 1 d . . .
H67A H -0.1747 0.4218 0.0605 0.178 Uiso 1 1 calc R . .
H67B H -0.2523 0.3985 0.0946 0.178 Uiso 1 1 calc R . .
H67C H -0.2297 0.4748 0.0728 0.178 Uiso 1 1 calc R . .
C68 C -0.2863(8) 0.3321(6) -0.0624(7) 0.097(4) Uani 1 1 d . . .
H68A H -0.3230 0.3167 -0.1210 0.145 Uiso 1 1 calc R . .
H68B H -0.3039 0.3012 -0.0248 0.145 Uiso 1 1 calc R . .
H68C H -0.2273 0.3325 -0.0573 0.145 Uiso 1 1 calc R . .
C69 C -0.0930(9) 0.6090(8) -0.0957(10) 0.098(5) Uani 1 1 d . . .
C70 C -0.1192(10) 0.6617(8) -0.0459(12) 0.189(9) Uani 1 1 d . . .
H70A H -0.0742 0.7033 -0.0282 0.283 Uiso 1 1 calc R . .
H70B H -0.1283 0.6431 0.0041 0.283 Uiso 1 1 calc R . .
H70C H -0.1719 0.6723 -0.0821 0.283 Uiso 1 1 calc R . .
C71 C -0.0160(9) 0.5901(8) -0.0288(12) 0.202(11) Uani 1 1 d . . .
H71A H 0.0058 0.5575 -0.0562 0.304 Uiso 1 1 calc R . .
H71B H -0.0341 0.5697 0.0160 0.304 Uiso 1 1 calc R . .
H71C H 0.0287 0.6312 -0.0044 0.304 Uiso 1 1 calc R . .
C72 C -0.0691(11) 0.6426(10) -0.1614(11) 0.244(14) Uani 1 1 d . . .
H72A H -0.0421 0.6137 -0.1879 0.366 Uiso 1 1 calc R . .
H72B H -0.0291 0.6861 -0.1367 0.366 Uiso 1 1 calc R . .
H72C H -0.1197 0.6507 -0.2042 0.366 Uiso 1 1 calc R . .
C73 C -0.5037(6) 0.2370(5) -0.3217(6) 0.047(3) Uani 1 1 d . . .
H73 H -0.4920 0.1951 -0.3372 0.056 Uiso 1 1 calc R . .
C74 C -0.5306(7) 0.2411(5) -0.2457(6) 0.047(3) Uani 1 1 d . . .
C75 C -0.5743(6) 0.2908(5) -0.2331(6) 0.038(3) Uani 1 1 d . . .
C76 C -0.6204(6) 0.2828(5) -0.1727(6) 0.047(3) Uani 1 1 d . . .
C77 C -0.6081(7) 0.2286(6) -0.1224(6) 0.057(3) Uani 1 1 d . . .
H77 H -0.6359 0.2229 -0.0815 0.068 Uiso 1 1 calc R . .
C78 C -0.5578(7) 0.1830(5) -0.1292(6) 0.046(3) Uani 1 1 d . . .
C79 C -0.5231(6) 0.1876(5) -0.1942(6) 0.044(3) Uani 1 1 d . . .
H79 H -0.4940 0.1542 -0.2040 0.053 Uiso 1 1 calc R . .
C80 C -0.6821(7) 0.3282(6) -0.1685(7) 0.052(3) Uani 1 1 d . . .
C81 C -0.6324(7) 0.4029(5) -0.1381(7) 0.074(4) Uani 1 1 d . . .
H81A H -0.6007 0.4181 -0.1759 0.111 Uiso 1 1 calc R . .
H81B H -0.5928 0.4059 -0.0804 0.111 Uiso 1 1 calc R . .
H81C H -0.6724 0.4319 -0.1389 0.111 Uiso 1 1 calc R . .
C82 C -0.7285(7) 0.3062(5) -0.1034(7) 0.078(4) Uani 1 1 d . . .
H82A H -0.7676 0.3357 -0.1029 0.117 Uiso 1 1 calc R . .
H82B H -0.6864 0.3104 -0.0468 0.117 Uiso 1 1 calc R . .
H82C H -0.7603 0.2589 -0.1200 0.117 Uiso 1 1 calc R . .
C83 C -0.7506(7) 0.3238(6) -0.2560(7) 0.081(4) Uani 1 1 d . . .
H83A H -0.7234 0.3388 -0.2974 0.121 Uiso 1 1 calc R . .
H83B H -0.7891 0.3531 -0.2523 0.121 Uiso 1 1 calc R . .
H83C H -0.7829 0.2766 -0.2738 0.121 Uiso 1 1 calc R . .
C84 C -0.5434(8) 0.1298(6) -0.0653(7) 0.065(3) Uani 1 1 d . . .
C85 C -0.4962(11) 0.1646(7) 0.0228(8) 0.171(8) Uani 1 1 d . . .
H85A H -0.4942 0.1309 0.0632 0.256 Uiso 1 1 calc R . .
H85B H -0.5252 0.1988 0.0357 0.256 Uiso 1 1 calc R . .
H85C H -0.4382 0.1867 0.0269 0.256 Uiso 1 1 calc R . .
C86 C -0.6266(9) 0.0850(8) -0.0667(11) 0.186(9) Uani 1 1 d . . .
H86A H -0.6222 0.0743 -0.0093 0.278 Uiso 1 1 calc R . .
H86B H -0.6389 0.0428 -0.1040 0.278 Uiso 1 1 calc R . .
H86C H -0.6724 0.1091 -0.0877 0.278 Uiso 1 1 calc R . .
C87 C -0.4903(12) 0.0822(8) -0.0827(10) 0.177(9) Uani 1 1 d . . .
H87A H -0.4835 0.0497 -0.0407 0.266 Uiso 1 1 calc R . .
H87B H -0.4344 0.1088 -0.0792 0.266 Uiso 1 1 calc R . .
H87C H -0.5188 0.0575 -0.1395 0.266 Uiso 1 1 calc R . .
C88 C -0.6320(7) 0.4255(5) -0.4558(6) 0.049(3) Uani 1 1 d . . .
H88 H -0.6750 0.4188 -0.5097 0.058 Uiso 1 1 calc R . .
C89 C -0.6381(8) 0.4743(5) -0.3918(7) 0.048(3) Uani 1 1 d . . .
C90 C -0.5660(8) 0.5022(5) -0.3183(7) 0.045(3) Uani 1 1 d . . .
C91 C -0.5700(8) 0.5609(5) -0.2667(6) 0.050(3) Uani 1 1 d . . .
C92 C -0.6490(8) 0.5799(5) -0.2887(7) 0.053(3) Uani 1 1 d . . .
H92 H -0.6527 0.6167 -0.2537 0.064 Uiso 1 1 calc R . .
C93 C -0.7237(8) 0.5497(6) -0.3582(8) 0.062(3) Uani 1 1 d . . .
C94 C -0.7143(8) 0.4984(6) -0.4091(7) 0.060(3) Uani 1 1 d . . .
H94 H -0.7609 0.4781 -0.4582 0.072 Uiso 1 1 calc R . .
C95 C -0.4905(7) 0.5982(5) -0.1923(6) 0.053(3) Uani 1 1 d . . .
C96 C -0.4151(6) 0.6248(5) -0.2250(6) 0.071(4) Uani 1 1 d . . .
H96A H -0.3640 0.6448 -0.1768 0.107 Uiso 1 1 calc R . .
H96B H -0.4294 0.6593 -0.2629 0.107 Uiso 1 1 calc R . .
H96C H -0.4048 0.5868 -0.2557 0.107 Uiso 1 1 calc R . .
C97 C -0.4608(7) 0.5509(5) -0.1237(6) 0.067(3) Uani 1 1 d . . .
H97A H -0.5059 0.5353 -0.0999 0.100 Uiso 1 1 calc R . .
H97B H -0.4097 0.5760 -0.0786 0.100 Uiso 1 1 calc R . .
H97C H -0.4480 0.5115 -0.1493 0.100 Uiso 1 1 calc R . .
C98 C -0.5071(7) 0.6623(5) -0.1469(6) 0.081(4) Uani 1 1 d . . .
H98A H -0.5220 0.6949 -0.1876 0.122 Uiso 1 1 calc R . .
H98B H -0.4557 0.6841 -0.0999 0.122 Uiso 1 1 calc R . .
H98C H -0.5539 0.6474 -0.1251 0.122 Uiso 1 1 calc R . .
C99 C -0.8057(8) 0.5770(7) -0.3733(9) 0.080(4) Uani 1 1 d . . .
C100 C -0.8346(9) 0.5678(9) -0.2955(9) 0.171(8) Uani 1 1 d . . .
H10A H -0.8939 0.5714 -0.3104 0.256 Uiso 1 1 calc R . .
H10B H -0.7988 0.6031 -0.2493 0.256 Uiso 1 1 calc R . .
H10C H -0.8294 0.5229 -0.2775 0.256 Uiso 1 1 calc R . .
C101 C -0.7916(9) 0.6504(7) -0.3934(10) 0.149(7) Uani 1 1 d . . .
H10D H -0.8447 0.6659 -0.4052 0.224 Uiso 1 1 calc R . .
H10E H -0.7733 0.6531 -0.4432 0.224 Uiso 1 1 calc R . .
H10F H -0.7478 0.6794 -0.3450 0.224 Uiso 1 1 calc R . .
C102 C -0.8797(8) 0.5359(7) -0.4504(9) 0.119(5) Uani 1 1 d . . .
H10M H -0.9310 0.5528 -0.4562 0.179 Uiso 1 1 calc R . .
H10G H -0.8900 0.4877 -0.4419 0.179 Uiso 1 1 calc R . .
H10H H -0.8648 0.5413 -0.5019 0.179 Uiso 1 1 calc R . .
C103 C 0.082(2) 0.3024(17) 0.5080(17) 0.16(2) Uani 0.50 1 d PD . .
H10I H 0.0864 0.3395 0.5509 0.197 Uiso 0.50 1 calc PR . .
H10J H 0.0554 0.2589 0.5231 0.197 Uiso 0.50 1 calc PR . .
Cl3 Cl 0.0898(17) 0.3788(11) 0.3998(13) 0.417(18) Uani 0.50 1 d PD . .
Cl4 Cl 0.1795(10) 0.2834(7) 0.4386(14) 0.229(8) Uani 0.50 1 d PD . .
Cl2 Cl 0.0251(10) 0.3158(12) 0.4154(15) 0.327(13) Uani 0.50 1 d PD . .
Cl1 Cl 0.1750(13) 0.2994(7) 0.5067(9) 0.234(9) Uani 0.50 1 d PD . .
C104 C 0.1482(19) 0.335(2) 0.3716(15) 0.18(2) Uani 0.50 1 d PD . .
H10K H 0.1153 0.3086 0.3156 0.220 Uiso 0.50 1 calc PR . .
H10L H 0.1982 0.3661 0.3660 0.220 Uiso 0.50 1 calc PR . .

loop_
_atom_site_aniso_label
_atom_site_aniso_U_11
_atom_site_aniso_U_22
_atom_site_aniso_U_33
_atom_site_aniso_U_23
_atom_site_aniso_U_13
_atom_site_aniso_U_12
Fe1 0.0465(11) 0.0548(11) 0.0402(10) 0.0019(8) 0.0145(8) 0.0114(8)
Fe2 0.0685(12) 0.0457(11) 0.0333(10) 0.0032(8) 0.0200(9) 0.0101(9)
O1 0.046(5) 0.054(5) 0.047(5) -0.002(4) 0.014(4) 0.009(4)
O2 0.059(5) 0.041(5) 0.057(5) -0.002(4) 0.028(4) 0.010(4)
O3 0.051(5) 0.061(5) 0.036(4) 0.012(3) 0.011(4) 0.016(4)
O4 0.065(5) 0.051(5) 0.034(4) 0.003(4) 0.017(4) 0.016(4)
O5 0.064(5) 0.033(4) 0.052(4) 0.003(4) 0.025(4) 0.012(4)
O6 0.067(6) 0.048(5) 0.034(4) -0.002(3) 0.008(4) 0.019(4)
N1 0.033(6) 0.058(6) 0.047(6) -0.002(5) 0.007(5) 0.013(5)
N2 0.041(6) 0.066(7) 0.033(6) 0.006(5) 0.013(4) 0.007(5)
N3 0.033(6) 0.055(6) 0.052(6) -0.001(4) 0.022(5) -0.004(5)
N4 0.074(7) 0.050(6) 0.034(5) 0.004(5) 0.029(5) 0.011(5)
N5 0.072(7) 0.036(6) 0.042(6) 0.009(5) 0.026(5) 0.013(5)
N6 0.070(7) 0.059(7) 0.034(6) 0.009(5) 0.017(5) 0.017(5)
C1 0.066(9) 0.063(8) 0.039(7) -0.014(6) 0.022(7) 0.016(7)
C2 0.053(8) 0.082(9) 0.049(7) 0.002(7) 0.025(6) 0.017(7)
C3 0.058(9) 0.064(8) 0.044(8) 0.006(6) 0.015(6) 0.004(7)
C4 0.071(9) 0.075(9) 0.034(6) 0.011(6) 0.024(6) 0.021(7)
C5 0.049(7) 0.061(8) 0.022(6) -0.015(5) 0.009(5) 0.000(6)
C6 0.060(8) 0.068(8) 0.036(7) -0.016(6) 0.019(6) 0.005(7)
C7 0.037(8) 0.064(9) 0.064(9) -0.008(7) 0.026(7) 0.002(6)
C8 0.034(7) 0.066(9) 0.041(8) 0.009(7) 0.010(6) 0.015(6)
C9 0.032(8) 0.057(9) 0.047(8) 0.005(7) 0.019(7) 0.003(6)
C10 0.032(7) 0.080(10) 0.042(8) -0.008(7) 0.011(6) 0.004(7)
C11 0.058(9) 0.112(13) 0.032(8) 0.007(8) -0.007(7) 0.014(9)
C12 0.051(9) 0.095(12) 0.073(11) 0.014(9) 0.012(8) 0.006(9)
C13 0.045(8) 0.081(10) 0.060(9) 0.020(8) 0.009(7) 0.022(7)
C14 0.059(9) 0.098(11) 0.046(8) -0.016(8) 0.021(7) 0.006(8)
C15 0.100(11) 0.092(10) 0.082(10) -0.035(8) 0.035(9) -0.011(8)
C16 0.093(11) 0.127(12) 0.110(11) -0.048(9) 0.051(9) 0.004(9)
C17 0.094(11) 0.188(16) 0.057(9) -0.037(9) -0.027(9) 0.012(11)
C18 0.091(12) 0.111(13) 0.094(12) 0.036(10) -0.028(9) 0.054(11)
C19 0.36(4) 0.33(3) 0.127(17) 0.14(2) 0.067(19) 0.23(3)
C20 0.24(2) 0.17(2) 0.22(2) 0.029(18) -0.035(18) 0.14(2)
C21 0.052(12) 0.164(19) 0.54(4) 0.15(2) -0.052(18) 0.027(12)
C22 0.054(8) 0.055(8) 0.046(8) 0.011(7) 0.018(6) 0.003(7)
C23 0.056(8) 0.052(8) 0.034(7) 0.011(6) 0.013(6) 0.009(6)
C24 0.041(7) 0.049(8) 0.045(7) -0.007(6) 0.007(6) 0.016(6)
C25 0.041(8) 0.062(9) 0.054(8) 0.006(7) 0.008(6) 0.025(7)
C26 0.083(10) 0.054(9) 0.060(9) -0.010(7) 0.013(8) 0.020(8)
C27 0.062(9) 0.057(9) 0.065(9) -0.001(7) 0.013(7) 0.020(7)
C28 0.072(9) 0.048(8) 0.066(9) 0.014(7) 0.030(7) 0.007(7)
C29 0.069(9) 0.064(9) 0.055(8) -0.019(7) 0.012(7) 0.023(7)
C30 0.070(9) 0.081(9) 0.100(10) -0.001(8) 0.034(8) 0.017(7)
C31 0.104(11) 0.074(9) 0.089(10) 0.014(8) 0.058(8) 0.034(8)
C32 0.105(11) 0.088(10) 0.082(9) -0.030(8) 0.042(8) 0.011(8)
C33 0.117(13) 0.045(9) 0.101(12) -0.003(8) 0.037(10) -0.007(9)
C34 0.195(18) 0.130(14) 0.080(12) -0.032(10) -0.022(12) -0.042(12)
C35 0.148(16) 0.064(11) 0.26(2) -0.008(12) 0.086(15) 0.027(11)
C36 0.135(14) 0.075(11) 0.146(14) -0.005(10) 0.025(12) -0.010(10)
C37 0.050(8) 0.038(7) 0.031(7) 0.001(5) 0.004(6) 0.000(6)
C38 0.043(8) 0.038(7) 0.036(7) 0.005(5) 0.010(6) 0.017(6)
C39 0.049(8) 0.031(7) 0.063(8) -0.002(6) 0.033(7) 0.001(6)
C40 0.044(8) 0.035(7) 0.048(7) 0.008(5) 0.025(6) 0.009(6)
C41 0.055(8) 0.047(7) 0.034(7) 0.005(5) 0.019(6) 0.008(6)
C42 0.060(9) 0.039(7) 0.047(8) 0.005(6) 0.018(7) 0.007(6)
C43 0.049(8) 0.044(7) 0.032(7) -0.005(5) 0.005(6) 0.019(6)
C44 0.049(8) 0.061(8) 0.059(8) 0.020(7) 0.011(7) 0.012(7)
C45 0.061(8) 0.089(9) 0.054(8) 0.019(7) -0.005(6) 0.017(7)
C46 0.105(10) 0.073(9) 0.044(7) 0.022(6) 0.024(7) 0.006(7)
C47 0.105(11) 0.116(12) 0.089(10) 0.048(9) 0.047(9) 0.071(9)
C48 0.066(9) 0.058(8) 0.052(8) 0.015(6) 0.028(7) 0.028(6)
C49 0.080(9) 0.074(9) 0.060(8) -0.006(7) 0.040(7) 0.028(7)
C50 0.071(9) 0.072(9) 0.096(9) 0.010(7) 0.047(7) 0.001(7)
C51 0.039(7) 0.104(10) 0.066(9) -0.001(7) 0.017(7) 0.019(7)
C52 0.090(10) 0.040(8) 0.060(8) 0.000(6) 0.053(8) 0.004(7)
C53 0.094(10) 0.059(9) 0.049(7) -0.009(6) 0.039(7) 0.015(7)
C54 0.090(10) 0.045(7) 0.039(7) -0.004(6) 0.031(7) 0.016(7)
C55 0.096(10) 0.040(8) 0.035(7) -0.014(6) 0.022(7) -0.005(7)
C56 0.109(11) 0.046(8) 0.022(6) 0.002(5) 0.028(6) 0.016(7)
C57 0.113(11) 0.069(9) 0.032(7) 0.008(6) 0.040(8) 0.017(8)
C58 0.069(9) 0.046(8) 0.065(9) -0.002(6) 0.030(7) 0.001(7)
C59 0.055(8) 0.047(7) 0.040(7) 0.001(6) 0.020(6) -0.004(6)
C60 0.046(8) 0.045(8) 0.063(9) 0.004(7) 0.021(7) 0.009(6)
C61 0.067(9) 0.055(8) 0.040(8) -0.003(6) 0.009(7) 0.017(7)
C62 0.071(10) 0.078(10) 0.061(9) -0.005(8) 0.003(8) 0.031(8)
C63 0.064(10) 0.072(9) 0.076(10) 0.000(8) 0.026(8) 0.002(8)
C64 0.070(9) 0.057(8) 0.056(9) 0.013(7) 0.024(7) 0.000(7)
C65 0.092(11) 0.065(9) 0.042(8) 0.017(7) 0.025(7) 0.026(7)
C66 0.084(10) 0.117(11) 0.052(8) 0.019(7) 0.027(7) 0.024(8)
C67 0.136(13) 0.138(13) 0.059(10) 0.025(9) 0.015(9) 0.007(10)
C68 0.116(12) 0.099(12) 0.099(11) 0.048(9) 0.045(9) 0.054(9)
C69 0.073(11) 0.097(12) 0.117(13) -0.031(10) 0.047(10) -0.016(10)
C70 0.137(17) 0.122(15) 0.24(2) -0.038(15) 0.034(16) -0.054(13)
C71 0.066(12) 0.128(15) 0.32(3) 0.047(16) -0.045(15) -0.006(10)
C72 0.21(2) 0.27(2) 0.117(15) -0.032(15) 0.044(14) -0.203(19)
C73 0.064(8) 0.036(7) 0.046(7) -0.007(6) 0.026(6) 0.011(6)
C74 0.068(8) 0.031(7) 0.048(7) 0.005(6) 0.023(6) 0.014(6)
C75 0.047(7) 0.027(7) 0.035(6) 0.004(5) 0.010(6) 0.004(6)
C76 0.050(8) 0.049(8) 0.048(7) 0.004(6) 0.024(6) 0.016(6)
C77 0.070(9) 0.051(8) 0.049(7) 0.005(6) 0.029(6) -0.002(7)
C78 0.051(8) 0.043(8) 0.046(7) 0.014(6) 0.017(6) 0.011(6)
C79 0.055(7) 0.033(7) 0.052(7) 0.005(6) 0.022(6) 0.019(5)
C80 0.044(7) 0.059(8) 0.054(8) -0.005(6) 0.020(7) 0.012(6)
C81 0.091(10) 0.059(9) 0.072(8) -0.006(7) 0.035(7) 0.008(7)
C82 0.085(9) 0.083(9) 0.090(9) -0.004(7) 0.056(8) 0.032(7)
C83 0.065(9) 0.111(11) 0.076(9) 0.023(8) 0.022(8) 0.042(8)
C84 0.095(10) 0.063(9) 0.048(8) 0.008(7) 0.032(7) 0.024(8)
C85 0.31(2) 0.102(13) 0.060(11) 0.019(9) -0.006(13) 0.062(14)
C86 0.105(14) 0.184(17) 0.24(2) 0.151(16) 0.032(13) -0.020(12)
C87 0.32(3) 0.138(15) 0.187(18) 0.119(14) 0.164(18) 0.155(17)
C88 0.053(8) 0.044(8) 0.036(7) 0.001(6) 0.004(6) 0.000(6)
C89 0.057(9) 0.040(7) 0.041(8) -0.002(6) 0.012(7) 0.003(7)
C90 0.069(9) 0.025(7) 0.040(7) 0.002(6) 0.022(7) 0.001(7)
C91 0.060(9) 0.045(8) 0.036(7) 0.003(6) 0.012(7) 0.000(7)
C92 0.068(9) 0.051(8) 0.047(8) 0.005(6) 0.028(7) 0.010(7)
C93 0.058(10) 0.064(9) 0.054(8) -0.002(7) 0.014(8) 0.004(8)
C94 0.051(9) 0.070(10) 0.050(8) 0.015(7) 0.008(7) 0.006(7)
C95 0.072(9) 0.047(8) 0.040(7) 0.002(6) 0.023(7) 0.008(6)
C96 0.068(9) 0.065(8) 0.060(8) -0.009(6) 0.010(7) -0.009(7)
C97 0.101(10) 0.053(8) 0.036(7) 0.001(6) 0.012(6) 0.015(7)
C98 0.136(12) 0.038(7) 0.057(8) -0.019(6) 0.022(8) 0.011(7)
C99 0.059(10) 0.088(11) 0.099(11) 0.001(9) 0.026(9) 0.038(8)
C100 0.124(14) 0.34(3) 0.102(13) 0.082(15) 0.067(12) 0.123(16)
C101 0.127(14) 0.062(11) 0.23(2) 0.005(12) 0.013(13) 0.041(10)
C102 0.068(11) 0.137(14) 0.144(14) 0.010(11) 0.016(10) 0.034(10)
C103 0.14(4) 0.17(4) 0.20(5) -0.03(3) 0.13(4) -0.04(3)
Cl3 0.30(3) 0.53(4) 0.30(3) -0.19(3) 0.00(2) 0.03(3)
Cl4 0.227(16) 0.187(14) 0.235(18) -0.070(14) 0.086(15) -0.034(11)
Cl2 0.204(17) 0.30(2) 0.42(3) -0.13(2) 0.003(19) 0.135(17)
Cl1 0.35(3) 0.138(11) 0.139(12) 0.005(9) 0.034(13) -0.028(13)
C104 0.20(4) 0.33(6) 0.06(2) 0.03(3) 0.01(2) 0.18(4)

loop_
_atom_type_symbol
_atom_type_description
_atom_type_scat_dispersion_real
_atom_type_scat_dispersion_imag
_atom_type_scat_source
C C 0.0033 0.0016 'International Tables Vol C Tables 4.2.6.8 and 6.1.1.4'
H H 0.0000 0.0000 'International Tables Vol C Tables 4.2.6.8 and 6.1.1.4'
O O 0.0106 0.0060 'International Tables Vol C Tables 4.2.6.8 and 6.1.1.4'
Fe Fe 0.3463 0.8444 'International Tables Vol C Tables 4.2.6.8 and 6.1.1.4'
N N 0.0061 0.0033 'International Tables Vol C Tables 4.2.6.8 and 6.1.1.4'
Cl Cl 0.1484 0.1585 'International Tables Vol C Tables 4.2.6.8 and 6.1.1.4'

loop_
_geom_angle_atom_site_label_1
_geom_angle_atom_site_label_2
_geom_angle_atom_site_label_3
_geom_angle
_geom_angle_site_symmetry_1
_geom_angle_site_symmetry_3
_geom_angle_publ_flag
O2 Fe1 O3 95.3(3) . . ?
O2 Fe1 O1 95.3(3) . . ?
O3 Fe1 O1 96.7(3) . . ?
O2 Fe1 N1 168.9(3) . . ?
O3 Fe1 N1 95.7(3) . . ?
O1 Fe1 N1 84.8(3) . . ?
O2 Fe1 N3 93.9(3) . . ?
O3 Fe1 N3 83.3(3) . . ?
O1 Fe1 N3 170.8(3) . . ?
N1 Fe1 N3 86.0(3) . . ?
O2 Fe1 N2 84.2(3) . . ?
O3 Fe1 N2 166.8(3) . . ?
O1 Fe1 N2 96.5(3) . . ?
N1 Fe1 N2 84.8(3) . . ?
N3 Fe1 N2 83.6(3) . . ?
O6 Fe2 O4 95.5(3) . . ?
O6 Fe2 O5 95.4(3) . . ?
O4 Fe2 O5 97.4(3) . . ?
O6 Fe2 N5 169.2(3) . . ?
O4 Fe2 N5 95.3(3) . . ?
O5 Fe2 N5 84.1(3) . . ?
O6 Fe2 N6 84.4(3) . . ?
O4 Fe2 N6 167.8(3) . . ?
O5 Fe2 N6 94.8(3) . . ?
N5 Fe2 N6 84.9(3) . . ?
O6 Fe2 N4 95.7(3) . . ?
O4 Fe2 N4 83.4(3) . . ?
O5 Fe2 N4 168.7(3) . . ?
N5 Fe2 N4 84.6(3) . . ?
N6 Fe2 N4 84.5(3) . . ?
C9 O1 Fe1 129.2(7) . . ?
C24 O2 Fe1 125.4(7) . . ?
C39 O3 Fe1 126.5(6) . . ?
C60 O4 Fe2 127.1(7) . . ?
C75 O5 Fe2 125.7(6) . . ?
C90 O6 Fe2 126.9(7) . . ?
C7 N1 C1 117.7(9) . . ?
C7 N1 Fe1 120.8(7) . . ?
C1 N1 Fe1 121.4(7) . . ?
C22 N2 C3 119.2(9) . . ?
C22 N2 Fe1 120.5(7) . . ?
C3 N2 Fe1 120.2(7) . . ?
C37 N3 C5 118.3(8) . . ?
C37 N3 Fe1 118.9(6) . . ?
C5 N3 Fe1 122.8(6) . . ?
C58 N4 C52 118.9(9) . . ?
C58 N4 Fe2 120.7(7) . . ?
C52 N4 Fe2 120.4(7) . . ?
C73 N5 C54 117.8(8) . . ?
C73 N5 Fe2 119.6(7) . . ?
C54 N5 Fe2 122.6(6) . . ?
C88 N6 C56 117.7(9) . . ?
C88 N6 Fe2 120.0(7) . . ?
C56 N6 Fe2 122.2(7) . . ?
N1 C1 C6 112.1(8) . . ?
N1 C1 C2 106.6(8) . . ?
C6 C1 C2 113.4(9) . . ?
C3 C2 C1 111.9(9) . . ?
N2 C3 C4 107.7(9) . . ?
N2 C3 C2 114.3(9) . . ?
C4 C3 C2 111.6(9) . . ?
C3 C4 C5 113.5(8) . . ?
N3 C5 C4 112.1(8) . . ?
N3 C5 C6 107.1(8) . . ?
C4 C5 C6 110.0(8) . . ?
C1 C6 C5 113.2(8) . . ?
N1 C7 C8 127.6(11) . . ?
C13 C8 C9 118.9(11) . . ?
C13 C8 C7 119.4(11) . . ?
C9 C8 C7 121.0(11) . . ?
O1 C9 C8 119.8(10) . . ?
O1 C9 C10 120.5(11) . . ?
C8 C9 C10 119.5(11) . . ?
C11 C10 C9 116.6(11) . . ?
C11 C10 C14 120.6(12) . . ?
C9 C10 C14 122.9(12) . . ?
C12 C11 C10 124.7(12) . . ?
C13 C12 C11 116.2(13) . . ?
C13 C12 C18 124.7(14) . . ?
C11 C12 C18 119.1(14) . . ?
C12 C13 C8 123.8(12) . . ?
C10 C14 C17 115.7(11) . . ?
C10 C14 C16 110.4(10) . . ?
C17 C14 C16 107.2(10) . . ?
C10 C14 C15 109.9(9) . . ?
C17 C14 C15 105.2(10) . . ?
C16 C14 C15 108.0(11) . . ?
C21 C18 C20 107.0(17) . . ?
C21 C18 C12 112.9(13) . . ?
C20 C18 C12 112.9(13) . . ?
C21 C18 C19 107.8(15) . . ?
C20 C18 C19 104.2(16) . . ?
C12 C18 C19 111.5(15) . . ?
N2 C22 C23 126.4(10) . . ?
C28 C23 C24 119.2(10) . . ?
C28 C23 C22 119.6(10) . . ?
C24 C23 C22 121.0(10) . . ?
O2 C24 C23 121.7(10) . . ?
O2 C24 C25 119.5(10) . . ?
C23 C24 C25 118.6(10) . . ?
C26 C25 C24 117.5(11) . . ?
C26 C25 C29 121.2(11) . . ?
C24 C25 C29 121.2(10) . . ?
C25 C26 C27 124.0(11) . . ?
C28 C27 C26 117.2(11) . . ?
C28 C27 C33 124.9(13) . . ?
C26 C27 C33 117.8(12) . . ?
C27 C28 C23 122.8(11) . . ?
C30 C29 C31 110.0(10) . . ?
C30 C29 C25 108.1(9) . . ?
C31 C29 C25 112.3(9) . . ?
C30 C29 C32 107.6(10) . . ?
C31 C29 C32 106.8(9) . . ?
C25 C29 C32 111.9(10) . . ?
C34 C33 C27 111.3(12) . . ?
C34 C33 C35 112.5(13) . . ?
C27 C33 C35 111.0(12) . . ?
C34 C33 C36 105.6(12) . . ?
C27 C33 C36 110.5(12) . . ?
C35 C33 C36 105.7(12) . . ?
N3 C37 C38 126.9(9) . . ?
C43 C38 C37 120.8(10) . . ?
C43 C38 C39 118.1(9) . . ?
C37 C38 C39 120.0(10) . . ?
O3 C39 C40 121.1(10) . . ?
O3 C39 C38 119.4(9) . . ?
C40 C39 C38 119.5(10) . . ?
C41 C40 C39 117.7(10) . . ?
C41 C40 C44 122.5(9) . . ?
C39 C40 C44 119.7(10) . . ?
C40 C41 C42 123.9(9) . . ?
C43 C42 C41 116.7(10) . . ?
C43 C42 C48 124.3(10) . . ?
C41 C42 C48 119.0(9) . . ?
C42 C43 C38 123.5(10) . . ?
C47 C44 C46 109.7(9) . . ?
C47 C44 C45 110.3(9) . . ?
C46 C44 C45 107.1(9) . . ?
C47 C44 C40 108.2(9) . . ?
C46 C44 C40 110.9(9) . . ?
C45 C44 C40 110.7(8) . . ?
C42 C48 C49 108.9(9) . . ?
C42 C48 C51 112.4(9) . . ?
C49 C48 C51 110.0(9) . . ?
C42 C48 C50 109.7(9) . . ?
C49 C48 C50 108.0(8) . . ?
C51 C48 C50 107.8(9) . . ?
N4 C52 C53 107.2(8) . . ?
N4 C52 C57 114.1(9) . . ?
C53 C52 C57 112.2(9) . . ?
C52 C53 C54 113.3(9) . . ?
N5 C54 C53 111.5(8) . . ?
N5 C54 C55 108.1(9) . . ?
C53 C54 C55 110.8(9) . . ?
C56 C55 C54 113.6(8) . . ?
N6 C56 C57 107.6(8) . . ?
N6 C56 C55 111.7(8) . . ?
C57 C56 C55 110.3(9) . . ?
C56 C57 C52 113.3(9) . . ?
N4 C58 C59 125.7(10) . . ?
C64 C59 C60 121.3(10) . . ?
C64 C59 C58 116.5(10) . . ?
C60 C59 C58 121.7(10) . . ?
O4 C60 C59 120.6(10) . . ?
O4 C60 C61 120.7(10) . . ?
C59 C60 C61 118.7(10) . . ?
C62 C61 C60 116.8(10) . . ?
C62 C61 C65 122.9(11) . . ?
C60 C61 C65 120.1(10) . . ?
C61 C62 C63 124.4(11) . . ?
C64 C63 C62 116.3(11) . . ?
C64 C63 C69 124.5(12) . . ?
C62 C63 C69 119.2(13) . . ?
C59 C64 C63 122.1(10) . . ?
C68 C65 C61 109.2(9) . . ?
C68 C65 C66 110.0(10) . . ?
C61 C65 C66 111.0(10) . . ?
C68 C65 C67 107.0(10) . . ?
C61 C65 C67 112.1(10) . . ?
C66 C65 C67 107.4(10) . . ?
C72 C69 C70 106.9(16) . . ?
C72 C69 C63 112.3(13) . . ?
C70 C69 C63 107.2(11) . . ?
C72 C69 C71 112.0(14) . . ?
C70 C69 C71 104.4(14) . . ?
C63 C69 C71 113.4(13) . . ?
N5 C73 C74 126.2(10) . . ?
C75 C74 C79 120.5(10) . . ?
C75 C74 C73 120.7(10) . . ?
C79 C74 C73 118.1(10) . . ?
O5 C75 C74 120.7(9) . . ?
O5 C75 C76 119.7(10) . . ?
C74 C75 C76 119.6(9) . . ?
C77 C76 C75 115.9(10) . . ?
C77 C76 C80 122.7(10) . . ?
C75 C76 C80 121.4(10) . . ?
C78 C77 C76 124.3(10) . . ?
C79 C78 C77 117.9(10) . . ?
C79 C78 C84 123.1(11) . . ?
C77 C78 C84 119.1(10) . . ?
C78 C79 C74 121.2(10) . . ?
C76 C80 C83 110.5(9) . . ?
C76 C80 C81 109.9(9) . . ?
C83 C80 C81 110.1(9) . . ?
C76 C80 C82 111.7(9) . . ?
C83 C80 C82 107.8(9) . . ?
C81 C80 C82 106.8(9) . . ?
C85 C84 C86 108.9(12) . . ?
C85 C84 C87 106.0(12) . . ?
C86 C84 C87 106.5(12) . . ?
C85 C84 C78 110.4(10) . . ?
C86 C84 C78 111.7(10) . . ?
C87 C84 C78 113.0(10) . . ?
N6 C88 C89 127.0(11) . . ?
C94 C89 C90 121.1(11) . . ?
C94 C89 C88 118.2(11) . . ?
C90 C89 C88 120.4(11) . . ?
O6 C90 C89 122.2(11) . . ?
O6 C90 C91 120.0(10) . . ?
C89 C90 C91 117.7(11) . . ?
C92 C91 C90 116.2(10) . . ?
C92 C91 C95 123.8(11) . . ?
C90 C91 C95 120.0(11) . . ?
C91 C92 C93 126.8(11) . . ?
C94 C93 C92 114.5(11) . . ?
C94 C93 C99 125.4(12) . . ?
C92 C93 C99 120.1(12) . . ?
C93 C94 C89 123.3(11) . . ?
C91 C95 C97 112.0(9) . . ?
C91 C95 C96 110.4(8) . . ?
C97 C95 C96 107.7(9) . . ?
C91 C95 C98 112.0(9) . . ?
C97 C95 C98 107.3(8) . . ?
C96 C95 C98 107.2(9) . . ?
C101 C99 C100 113.2(13) . . ?
C101 C99 C102 105.9(11) . . ?
C100 C99 C102 106.5(12) . . ?
C101 C99 C93 110.9(11) . . ?
C100 C99 C93 108.6(11) . . ?
C102 C99 C93 111.7(11) . . ?
Cl1 C103 Cl2 109.1(12) . . ?
Cl4 C104 Cl3 111.9(14) . . ?

loop_
_geom_bond_atom_site_label_1
_geom_bond_atom_site_label_2
_geom_bond_distance
_geom_bond_site_symmetry_2
_geom_bond_publ_flag
Fe1 O2 1.914(7) . ?
Fe1 O3 1.916(7) . ?
Fe1 O1 1.918(7) . ?
Fe1 N1 2.101(8) . ?
Fe1 N3 2.103(8) . ?
Fe1 N2 2.125(8) . ?
Fe2 O6 1.905(7) . ?
Fe2 O4 1.920(7) . ?
Fe2 O5 1.927(7) . ?
Fe2 N5 2.078(8) . ?
Fe2 N6 2.123(9) . ?
Fe2 N4 2.124(8) . ?
O1 C9 1.314(11) . ?
O2 C24 1.298(11) . ?
O3 C39 1.308(10) . ?
O4 C60 1.307(10) . ?
O5 C75 1.309(10) . ?
O6 C90 1.292(11) . ?
N1 C7 1.261(11) . ?
N1 C1 1.494(11) . ?
N2 C22 1.250(11) . ?
N2 C3 1.492(11) . ?
N3 C37 1.279(10) . ?
N3 C5 1.472(10) . ?
N4 C58 1.265(11) . ?
N4 C52 1.471(11) . ?
N5 C73 1.253(10) . ?
N5 C54 1.473(11) . ?
N6 C88 1.276(11) . ?
N6 C56 1.483(11) . ?
C1 C6 1.504(12) . ?
C1 C2 1.512(13) . ?
C2 C3 1.502(13) . ?
C3 C4 1.497(12) . ?
C4 C5 1.528(12) . ?
C5 C6 1.530(12) . ?
C7 C8 1.458(13) . ?
C8 C13 1.385(13) . ?
C8 C9 1.400(13) . ?
C9 C10 1.409(13) . ?
C10 C11 1.392(14) . ?
C10 C14 1.503(14) . ?
C11 C12 1.383(15) . ?
C12 C13 1.342(14) . ?
C12 C18 1.505(16) . ?
C14 C17 1.514(13) . ?
C14 C16 1.524(14) . ?
C14 C15 1.539(14) . ?
C18 C21 1.463(19) . ?
C18 C20 1.471(19) . ?
C18 C19 1.51(2) . ?
C22 C23 1.437(13) . ?
C23 C28 1.377(12) . ?
C23 C24 1.413(13) . ?
C24 C25 1.424(13) . ?
C25 C26 1.346(13) . ?
C25 C29 1.539(14) . ?
C26 C27 1.408(14) . ?
C27 C28 1.338(13) . ?
C27 C33 1.511(15) . ?
C29 C30 1.518(13) . ?
C29 C31 1.537(13) . ?
C29 C32 1.542(13) . ?
C33 C34 1.485(16) . ?
C33 C35 1.516(17) . ?
C33 C36 1.545(16) . ?
C37 C38 1.426(12) . ?
C38 C43 1.378(12) . ?
C38 C39 1.442(12) . ?
C39 C40 1.411(12) . ?
C40 C41 1.365(12) . ?
C40 C44 1.547(13) . ?
C41 C42 1.415(12) . ?
C42 C43 1.359(12) . ?
C42 C48 1.520(13) . ?
C44 C47 1.516(13) . ?
C44 C46 1.527(13) . ?
C44 C45 1.544(12) . ?
C48 C49 1.532(12) . ?
C48 C51 1.533(12) . ?
C48 C50 1.538(12) . ?
C52 C53 1.481(12) . ?
C52 C57 1.510(13) . ?
C53 C54 1.518(13) . ?
C54 C55 1.522(13) . ?
C55 C56 1.519(12) . ?
C56 C57 1.506(13) . ?
C58 C59 1.441(13) . ?
C59 C64 1.360(12) . ?
C59 C60 1.392(12) . ?
C60 C61 1.439(13) . ?
C61 C62 1.363(14) . ?
C61 C65 1.521(14) . ?
C62 C63 1.411(14) . ?
C63 C64 1.374(13) . ?
C63 C69 1.519(16) . ?
C65 C68 1.512(14) . ?
C65 C66 1.530(14) . ?
C65 C67 1.543(14) . ?
C69 C72 1.417(18) . ?
C69 C70 1.510(18) . ?
C69 C71 1.526(18) . ?
C73 C74 1.460(12) . ?
C74 C75 1.380(12) . ?
C74 C79 1.385(12) . ?
C75 C76 1.435(12) . ?
C76 C77 1.390(13) . ?
C76 C80 1.509(13) . ?
C77 C78 1.373(13) . ?
C78 C79 1.366(12) . ?
C78 C84 1.520(13) . ?
C80 C83 1.513(13) . ?
C80 C81 1.518(12) . ?
C80 C82 1.541(13) . ?
C84 C85 1.470(14) . ?
C84 C86 1.486(15) . ?
C84 C87 1.490(15) . ?
C88 C89 1.438(13) . ?
C89 C94 1.396(13) . ?
C89 C90 1.401(13) . ?
C90 C91 1.432(13) . ?
C91 C92 1.385(13) . ?
C91 C95 1.516(13) . ?
C92 C93 1.399(13) . ?
C93 C94 1.351(14) . ?
C93 C99 1.521(15) . ?
C95 C97 1.523(12) . ?
C95 C96 1.531(13) . ?
C95 C98 1.557(13) . ?
C99 C101 1.494(15) . ?
C99 C100 1.511(16) . ?
C99 C102 1.519(15) . ?
C103 Cl1 1.569(17) . ?
C103 Cl2 1.584(18) . ?
Cl3 C104 1.584(18) . ?
Cl4 C104 1.570(17) . ?

loop_
_geom_torsion_atom_site_label_1
_geom_torsion_atom_site_label_2
_geom_torsion_atom_site_label_3
_geom_torsion_atom_site_label_4
_geom_torsion
_geom_torsion_site_symmetry_1
_geom_torsion_site_symmetry_2
_geom_torsion_site_symmetry_3
_geom_torsion_site_symmetry_4
_geom_torsion_publ_flag
O2 Fe1 O1 C9 -147.4(8) . . . . ?
O3 Fe1 O1 C9 -51.4(8) . . . . ?
N1 Fe1 O1 C9 43.7(8) . . . . ?
N3 Fe1 O1 C9 38(2) . . . . ?
N2 Fe1 O1 C9 127.8(8) . . . . ?
O3 Fe1 O2 C24 -145.5(8) . . . . ?
O1 Fe1 O2 C24 -48.3(8) . . . . ?
N1 Fe1 O2 C24 41(2) . . . . ?
N3 Fe1 O2 C24 130.9(8) . . . . ?
N2 Fe1 O2 C24 47.8(8) . . . . ?
O2 Fe1 O3 C39 -42.3(8) . . . . ?
O1 Fe1 O3 C39 -138.2(7) . . . . ?
N1 Fe1 O3 C39 136.4(7) . . . . ?
N3 Fe1 O3 C39 51.1(7) . . . . ?
N2 Fe1 O3 C39 45.1(18) . . . . ?
O6 Fe2 O4 C60 -47.8(8) . . . . ?
O5 Fe2 O4 C60 -144.0(8) . . . . ?
N5 Fe2 O4 C60 131.3(8) . . . . ?
N6 Fe2 O4 C60 41.2(19) . . . . ?
N4 Fe2 O4 C60 47.4(8) . . . . ?
O6 Fe2 O5 C75 -142.6(7) . . . . ?
O4 Fe2 O5 C75 -46.4(7) . . . . ?
N5 Fe2 O5 C75 48.2(7) . . . . ?
N6 Fe2 O5 C75 132.5(7) . . . . ?
N4 Fe2 O5 C75 46.7(19) . . . . ?
O4 Fe2 O6 C90 -145.9(8) . . . . ?
O5 Fe2 O6 C90 -47.9(8) . . . . ?
N5 Fe2 O6 C90 39(2) . . . . ?
N6 Fe2 O6 C90 46.4(8) . . . . ?
N4 Fe2 O6 C90 130.2(8) . . . . ?
O2 Fe1 N1 C7 -122.7(16) . . . . ?
O3 Fe1 N1 C7 64.3(8) . . . . ?
O1 Fe1 N1 C7 -31.9(8) . . . . ?
N3 Fe1 N1 C7 147.1(8) . . . . ?
N2 Fe1 N1 C7 -129.0(8) . . . . ?
O2 Fe1 N1 C1 53(2) . . . . ?
O3 Fe1 N1 C1 -119.7(7) . . . . ?
O1 Fe1 N1 C1 144.1(7) . . . . ?
N3 Fe1 N1 C1 -36.9(7) . . . . ?
N2 Fe1 N1 C1 47.0(7) . . . . ?
O2 Fe1 N2 C22 -36.7(8) . . . . ?
O3 Fe1 N2 C22 -125.3(14) . . . . ?
O1 Fe1 N2 C22 58.0(9) . . . . ?
N1 Fe1 N2 C22 142.1(9) . . . . ?
N3 Fe1 N2 C22 -131.3(9) . . . . ?
O2 Fe1 N2 C3 142.7(7) . . . . ?
O3 Fe1 N2 C3 54.0(18) . . . . ?
O1 Fe1 N2 C3 -122.7(7) . . . . ?
N1 Fe1 N2 C3 -38.5(7) . . . . ?
N3 Fe1 N2 C3 48.1(7) . . . . ?
O2 Fe1 N3 C37 53.2(7) . . . . ?
O3 Fe1 N3 C37 -41.7(7) . . . . ?
O1 Fe1 N3 C37 -131.8(18) . . . . ?
N1 Fe1 N3 C37 -137.9(8) . . . . ?
N2 Fe1 N3 C37 136.9(8) . . . . ?
O2 Fe1 N3 C5 -126.2(7) . . . . ?
O3 Fe1 N3 C5 138.9(8) . . . . ?
O1 Fe1 N3 C5 49(2) . . . . ?
N1 Fe1 N3 C5 42.7(8) . . . . ?
N2 Fe1 N3 C5 -42.5(8) . . . . ?
O6 Fe2 N4 C58 58.1(9) . . . . ?
O4 Fe2 N4 C58 -36.8(8) . . . . ?
O5 Fe2 N4 C58 -131.3(15) . . . . ?
N5 Fe2 N4 C58 -132.7(9) . . . . ?
N6 Fe2 N4 C58 141.9(9) . . . . ?
O6 Fe2 N4 C52 -123.6(7) . . . . ?
O4 Fe2 N4 C52 141.5(8) . . . . ?
O5 Fe2 N4 C52 47(2) . . . . ?
N5 Fe2 N4 C52 45.6(8) . . . . ?
N6 Fe2 N4 C52 -39.8(8) . . . . ?
O6 Fe2 N5 C73 -128.1(16) . . . . ?
O4 Fe2 N5 C73 56.6(8) . . . . ?
O5 Fe2 N5 C73 -40.2(8) . . . . ?
N6 Fe2 N5 C73 -135.6(8) . . . . ?
N4 Fe2 N5 C73 139.5(8) . . . . ?
O6 Fe2 N5 C54 53(2) . . . . ?
O4 Fe2 N5 C54 -122.7(8) . . . . ?
O5 Fe2 N5 C54 140.4(8) . . . . ?
N6 Fe2 N5 C54 45.1(8) . . . . ?
N4 Fe2 N5 C54 -39.9(8) . . . . ?
O6 Fe2 N6 C88 -34.2(8) . . . . ?
O4 Fe2 N6 C88 -124.4(15) . . . . ?
O5 Fe2 N6 C88 60.7(8) . . . . ?
N5 Fe2 N6 C88 144.4(8) . . . . ?
N4 Fe2 N6 C88 -130.6(8) . . . . ?
O6 Fe2 N6 C56 142.2(8) . . . . ?
O4 Fe2 N6 C56 52.0(19) . . . . ?
O5 Fe2 N6 C56 -122.9(7) . . . . ?
N5 Fe2 N6 C56 -39.2(8) . . . . ?
N4 Fe2 N6 C56 45.8(8) . . . . ?
C7 N1 C1 C6 -127.9(10) . . . . ?
Fe1 N1 C1 C6 56.0(11) . . . . ?
C7 N1 C1 C2 107.5(11) . . . . ?
Fe1 N1 C1 C2 -68.6(10) . . . . ?
N1 C1 C2 C3 72.2(10) . . . . ?
C6 C1 C2 C3 -51.6(11) . . . . ?
C22 N2 C3 C4 110.9(11) . . . . ?
Fe1 N2 C3 C4 -68.4(10) . . . . ?
C22 N2 C3 C2 -124.4(11) . . . . ?
Fe1 N2 C3 C2 56.2(11) . . . . ?
C1 C2 C3 N2 -69.1(11) . . . . ?
C1 C2 C3 C4 53.4(11) . . . . ?
N2 C3 C4 C5 70.8(11) . . . . ?
C2 C3 C4 C5 -55.4(11) . . . . ?
C37 N3 C5 C4 -122.0(9) . . . . ?
Fe1 N3 C5 C4 57.4(11) . . . . ?
C37 N3 C5 C6 117.2(10) . . . . ?
Fe1 N3 C5 C6 -63.4(9) . . . . ?
C3 C4 C5 N3 -66.2(11) . . . . ?
C3 C4 C5 C6 52.9(11) . . . . ?
N1 C1 C6 C5 -70.2(11) . . . . ?
C2 C1 C6 C5 50.7(11) . . . . ?
N3 C5 C6 C1 72.0(10) . . . . ?
C4 C5 C6 C1 -50.1(10) . . . . ?
C1 N1 C7 C8 -165.9(9) . . . . ?
Fe1 N1 C7 C8 10.3(14) . . . . ?
N1 C7 C8 C13 -170.3(10) . . . . ?
N1 C7 C8 C9 18.9(16) . . . . ?
Fe1 O1 C9 C8 -29.2(13) . . . . ?
Fe1 O1 C9 C10 155.2(7) . . . . ?
C13 C8 C9 O1 178.1(8) . . . . ?
C7 C8 C9 O1 -11.1(14) . . . . ?
C13 C8 C9 C10 -6.3(14) . . . . ?
C7 C8 C9 C10 164.6(9) . . . . ?
O1 C9 C10 C11 -178.9(9) . . . . ?
C8 C9 C10 C11 5.5(14) . . . . ?
O1 C9 C10 C14 1.0(15) . . . . ?
C8 C9 C10 C14 -174.7(10) . . . . ?
C9 C10 C11 C12 -1.6(17) . . . . ?
C14 C10 C11 C12 178.6(11) . . . . ?
C10 C11 C12 C13 -1.6(19) . . . . ?
C10 C11 C12 C18 179.3(12) . . . . ?
C11 C12 C13 C8 0.8(17) . . . . ?
C18 C12 C13 C8 179.9(12) . . . . ?
C9 C8 C13 C12 3.1(16) . . . . ?
C7 C8 C13 C12 -168.0(10) . . . . ?
C11 C10 C14 C17 -3.2(16) . . . . ?
C9 C10 C14 C17 176.9(10) . . . . ?
C11 C10 C14 C16 118.8(12) . . . . ?
C9 C10 C14 C16 -61.0(14) . . . . ?
C11 C10 C14 C15 -122.1(11) . . . . ?
C9 C10 C14 C15 58.0(13) . . . . ?
C13 C12 C18 C21 -116.1(18) . . . . ?
C11 C12 C18 C21 63(2) . . . . ?
C13 C12 C18 C20 5(2) . . . . ?
C11 C12 C18 C20 -175.5(15) . . . . ?
C13 C12 C18 C19 122.4(17) . . . . ?
C11 C12 C18 C19 -59(2) . . . . ?
C3 N2 C22 C23 -166.1(9) . . . . ?
Fe1 N2 C22 C23 13.3(15) . . . . ?
N2 C22 C23 C28 -168.6(11) . . . . ?
N2 C22 C23 C24 17.6(17) . . . . ?
Fe1 O2 C24 C23 -33.9(13) . . . . ?
Fe1 O2 C24 C25 151.5(7) . . . . ?
C28 C23 C24 O2 177.2(9) . . . . ?
C22 C23 C24 O2 -9.0(15) . . . . ?
C28 C23 C24 C25 -8.1(15) . . . . ?
C22 C23 C24 C25 165.7(9) . . . . ?
O2 C24 C25 C26 -175.4(9) . . . . ?
C23 C24 C25 C26 9.7(14) . . . . ?
O2 C24 C25 C29 4.0(15) . . . . ?
C23 C24 C25 C29 -170.8(9) . . . . ?
C24 C25 C26 C27 -5.4(17) . . . . ?
C29 C25 C26 C27 175.2(10) . . . . ?
C25 C26 C27 C28 -0.9(18) . . . . ?
C25 C26 C27 C33 177.3(11) . . . . ?
C26 C27 C28 C23 2.8(17) . . . . ?
C33 C27 C28 C23 -175.3(11) . . . . ?
C24 C23 C28 C27 1.7(16) . . . . ?
C22 C23 C28 C27 -172.2(10) . . . . ?
C26 C25 C29 C30 -119.9(11) . . . . ?
C24 C25 C29 C30 60.7(13) . . . . ?
C26 C25 C29 C31 118.5(11) . . . . ?
C24 C25 C29 C31 -60.9(13) . . . . ?
C26 C25 C29 C32 -1.6(15) . . . . ?
C24 C25 C29 C32 179.0(9) . . . . ?
C28 C27 C33 C34 112.4(15) . . . . ?
C26 C27 C33 C34 -65.6(17) . . . . ?
C28 C27 C33 C35 -121.4(14) . . . . ?
C26 C27 C33 C35 60.5(16) . . . . ?
C28 C27 C33 C36 -4.5(19) . . . . ?
C26 C27 C33 C36 177.4(11) . . . . ?
C5 N3 C37 C38 -163.4(9) . . . . ?
Fe1 N3 C37 C38 17.2(13) . . . . ?
N3 C37 C38 C43 -172.0(9) . . . . ?
N3 C37 C38 C39 19.7(15) . . . . ?
Fe1 O3 C39 C40 151.0(7) . . . . ?
Fe1 O3 C39 C38 -31.6(12) . . . . ?
C43 C38 C39 O3 176.6(8) . . . . ?
C37 C38 C39 O3 -14.8(13) . . . . ?
C43 C38 C39 C40 -5.9(13) . . . . ?
C37 C38 C39 C40 162.7(8) . . . . ?
O3 C39 C40 C41 -175.1(8) . . . . ?
C38 C39 C40 C41 7.5(13) . . . . ?
O3 C39 C40 C44 7.7(13) . . . . ?
C38 C39 C40 C44 -169.7(9) . . . . ?
C39 C40 C41 C42 -2.8(14) . . . . ?
C44 C40 C41 C42 174.3(9) . . . . ?
C40 C41 C42 C43 -3.6(14) . . . . ?
C40 C41 C42 C48 176.1(9) . . . . ?
C41 C42 C43 C38 5.4(14) . . . . ?
C48 C42 C43 C38 -174.3(9) . . . . ?
C37 C38 C43 C42 -169.3(9) . . . . ?
C39 C38 C43 C42 -0.8(14) . . . . ?
C41 C40 C44 C47 -118.8(10) . . . . ?
C39 C40 C44 C47 58.3(12) . . . . ?
C41 C40 C44 C46 1.6(14) . . . . ?
C39 C40 C44 C46 178.7(9) . . . . ?
C41 C40 C44 C45 120.4(10) . . . . ?
C39 C40 C44 C45 -62.6(12) . . . . ?
C43 C42 C48 C49 109.1(11) . . . . ?
C41 C42 C48 C49 -70.6(11) . . . . ?
C43 C42 C48 C51 -13.1(14) . . . . ?
C41 C42 C48 C51 167.2(9) . . . . ?
C43 C42 C48 C50 -133.0(10) . . . . ?
C41 C42 C48 C50 47.3(12) . . . . ?
C58 N4 C52 C53 111.2(11) . . . . ?
Fe2 N4 C52 C53 -67.2(11) . . . . ?
C58 N4 C52 C57 -123.9(11) . . . . ?
Fe2 N4 C52 C57 57.7(11) . . . . ?
N4 C52 C53 C54 73.4(11) . . . . ?
C57 C52 C53 C54 -52.7(11) . . . . ?
C73 N5 C54 C53 -122.9(10) . . . . ?
Fe2 N5 C54 C53 56.4(11) . . . . ?
C73 N5 C54 C55 115.1(10) . . . . ?
Fe2 N5 C54 C55 -65.6(10) . . . . ?
C52 C53 C54 N5 -68.7(12) . . . . ?
C52 C53 C54 C55 51.8(11) . . . . ?
N5 C54 C55 C56 70.4(11) . . . . ?
C53 C54 C55 C56 -52.1(11) . . . . ?
C88 N6 C56 C57 111.1(11) . . . . ?
Fe2 N6 C56 C57 -65.4(10) . . . . ?
C88 N6 C56 C55 -127.7(10) . . . . ?
Fe2 N6 C56 C55 55.8(11) . . . . ?
C54 C55 C56 N6 -67.0(12) . . . . ?
C54 C55 C56 C57 52.6(11) . . . . ?
N6 C56 C57 C52 69.4(11) . . . . ?
C55 C56 C57 C52 -52.6(11) . . . . ?
N4 C52 C57 C56 -68.7(11) . . . . ?
C53 C52 C57 C56 53.5(11) . . . . ?
C52 N4 C58 C59 -164.7(10) . . . . ?
Fe2 N4 C58 C59 13.6(15) . . . . ?
N4 C58 C59 C64 -169.3(11) . . . . ?
N4 C58 C59 C60 19.3(17) . . . . ?
Fe2 O4 C60 C59 -31.5(14) . . . . ?
Fe2 O4 C60 C61 150.9(7) . . . . ?
C64 C59 C60 O4 176.7(10) . . . . ?
C58 C59 C60 O4 -12.3(16) . . . . ?
C64 C59 C60 C61 -5.7(16) . . . . ?
C58 C59 C60 C61 165.3(10) . . . . ?
O4 C60 C61 C62 -175.7(10) . . . . ?
C59 C60 C61 C62 6.7(15) . . . . ?
O4 C60 C61 C65 9.3(16) . . . . ?
C59 C60 C61 C65 -168.3(10) . . . . ?
C60 C61 C62 C63 -1.8(17) . . . . ?
C65 C61 C62 C63 173.0(11) . . . . ?
C61 C62 C63 C64 -4.1(18) . . . . ?
C61 C62 C63 C69 178.3(12) . . . . ?
C60 C59 C64 C63 -0.6(17) . . . . ?
C58 C59 C64 C63 -172.0(11) . . . . ?
C62 C63 C64 C59 5.4(17) . . . . ?
C69 C63 C64 C59 -177.2(12) . . . . ?
C62 C61 C65 C68 -115.9(12) . . . . ?
C60 C61 C65 C68 58.7(14) . . . . ?
C62 C61 C65 C66 122.6(12) . . . . ?
C60 C61 C65 C66 -62.7(13) . . . . ?
C62 C61 C65 C67 2.5(17) . . . . ?
C60 C61 C65 C67 177.1(10) . . . . ?
C64 C63 C69 C72 -1(2) . . . . ?
C62 C63 C69 C72 176.8(15) . . . . ?
C64 C63 C69 C70 116.6(15) . . . . ?
C62 C63 C69 C70 -66.1(18) . . . . ?
C64 C63 C69 C71 -128.7(15) . . . . ?
C62 C63 C69 C71 48.6(18) . . . . ?
C54 N5 C73 C74 -164.1(9) . . . . ?
Fe2 N5 C73 C74 16.5(14) . . . . ?
N5 C73 C74 C75 20.2(16) . . . . ?
N5 C73 C74 C79 -169.5(10) . . . . ?
Fe2 O5 C75 C74 -28.6(12) . . . . ?
Fe2 O5 C75 C76 152.8(7) . . . . ?
C79 C74 C75 O5 174.4(8) . . . . ?
C73 C74 C75 O5 -15.6(14) . . . . ?
C79 C74 C75 C76 -6.9(14) . . . . ?
C73 C74 C75 C76 163.0(9) . . . . ?
O5 C75 C76 C77 -173.4(8) . . . . ?
C74 C75 C76 C77 8.0(13) . . . . ?
O5 C75 C76 C80 10.0(14) . . . . ?
C74 C75 C76 C80 -168.6(9) . . . . ?
C75 C76 C77 C78 -1.8(15) . . . . ?
C80 C76 C77 C78 174.8(10) . . . . ?
C76 C77 C78 C79 -5.5(16) . . . . ?
C76 C77 C78 C84 174.8(10) . . . . ?
C77 C78 C79 C74 6.8(15) . . . . ?
C84 C78 C79 C74 -173.5(9) . . . . ?
C75 C74 C79 C78 -0.7(15) . . . . ?
C73 C74 C79 C78 -170.9(9) . . . . ?
C77 C76 C80 C83 -120.5(11) . . . . ?
C75 C76 C80 C83 55.8(12) . . . . ?
C77 C76 C80 C81 117.8(11) . . . . ?
C75 C76 C80 C81 -65.8(12) . . . . ?
C77 C76 C80 C82 -0.5(14) . . . . ?
C75 C76 C80 C82 175.9(9) . . . . ?
C79 C78 C84 C85 116.7(13) . . . . ?
C77 C78 C84 C85 -63.7(14) . . . . ?
C79 C78 C84 C86 -121.9(13) . . . . ?
C77 C78 C84 C86 57.7(15) . . . . ?
C79 C78 C84 C87 -1.8(16) . . . . ?
C77 C78 C84 C87 177.8(12) . . . . ?
C56 N6 C88 C89 -164.9(9) . . . . ?
Fe2 N6 C88 C89 11.7(15) . . . . ?
N6 C88 C89 C94 -169.0(10) . . . . ?
N6 C88 C89 C90 17.5(16) . . . . ?
Fe2 O6 C90 C89 -33.0(13) . . . . ?
Fe2 O6 C90 C91 151.4(7) . . . . ?
C94 C89 C90 O6 177.8(9) . . . . ?
C88 C89 C90 O6 -8.9(15) . . . . ?
C94 C89 C90 C91 -6.4(14) . . . . ?
C88 C89 C90 C91 166.8(9) . . . . ?
O6 C90 C91 C92 -177.0(9) . . . . ?
C89 C90 C91 C92 7.2(13) . . . . ?
O6 C90 C91 C95 2.7(14) . . . . ?
C89 C90 C91 C95 -173.1(9) . . . . ?
C90 C91 C92 C93 -2.9(15) . . . . ?
C95 C91 C92 C93 177.4(9) . . . . ?
C91 C92 C93 C94 -2.5(16) . . . . ?
C91 C92 C93 C99 179.9(11) . . . . ?
C92 C93 C94 C89 3.6(16) . . . . ?
C99 C93 C94 C89 -179.0(11) . . . . ?
C90 C89 C94 C93 0.8(17) . . . . ?
C88 C89 C94 C93 -172.6(10) . . . . ?
C92 C91 C95 C97 117.9(11) . . . . ?
C90 C91 C95 C97 -61.7(12) . . . . ?
C92 C91 C95 C96 -122.1(11) . . . . ?
C90 C91 C95 C96 58.3(12) . . . . ?
C92 C91 C95 C98 -2.7(14) . . . . ?
C90 C91 C95 C98 177.6(9) . . . . ?
C94 C93 C99 C101 -113.8(14) . . . . ?
C92 C93 C99 C101 63.5(15) . . . . ?
C94 C93 C99 C100 121.2(14) . . . . ?
C92 C93 C99 C100 -61.4(16) . . . . ?
C94 C93 C99 C102 4.1(18) . . . . ?
C92 C93 C99 C102 -178.6(11) . . . . ?
